data_4074723
loop_
_publ_author_name
'Chen, Ming-Chou'
'Roberts, John A. S.'
'Seyam, Afif M.'
'Li, Liting'
'Zuccaccia, Cristiano'
'Stahl, Nicholas G.'
'Marks, Tobin J.'

_publ_section_title
;
 Diversity in Weakly Coordinating Anions. Mono- and Polynuclear
 Halo(perfluoroaryl)metalates as Cocatalysts for Stereospecific Olefin
 Polymerization:&#x00A0; Synthesis, Structure, and Reactivity
;
_journal_issue 11
_journal_name_full Organometallics
_journal_page_first 2833
_journal_paper_doi 10.1021/om0508334
_journal_volume 25
_journal_year 2006
_chemical_formula_sum 'C54 H36 Cl2 F10 Zr2'
_chemical_formula_weight 1128.17
_chemical_name_systematic
; 
 ? 
;
_space_group_IT_number 14
_symmetry_cell_setting monoclinic
_symmetry_space_group_name_Hall '-P 2ybc'
_symmetry_space_group_name_H-M 'P 1 21/c 1'
_atom_sites_solution_hydrogens geom
_atom_sites_solution_primary direct
_atom_sites_solution_secondary difmap
_audit_creation_method SHELXL-97
_cell_angle_alpha 90.00
_cell_angle_beta 91.030(3)
_cell_angle_gamma 90.00
_cell_formula_units_Z 2
_cell_length_a 8.7197(15)
_cell_length_b 15.908(3)
_cell_length_c 15.612(3)
_cell_measurement_temperature 153(2)
_cell_volume 2165.2(7)
_computing_cell_refinement 'Bruker SMART'
_computing_data_collection 'Bruker SMART'
_computing_data_reduction 'Bruker SAINT'
_computing_molecular_graphics 'Bruker SHELXTL'
_computing_publication_material 'Bruker SHELXTL'
_computing_structure_refinement 'SHELXL-97 (Sheldrick, 1997)'
_computing_structure_solution 'SHELXS-97 (Sheldrick, 1990)'
_diffrn_ambient_temperature 153(2)
_diffrn_measured_fraction_theta_full 1.000
_diffrn_measured_fraction_theta_max 0.938
_diffrn_measurement_device_type 'CCD area detector'
_diffrn_measurement_method 'phi and omega scans'
_diffrn_radiation_monochromator graphite
_diffrn_radiation_source 'fine-focus sealed tube'
_diffrn_radiation_type MoK\a
_diffrn_radiation_wavelength 0.71073
_diffrn_reflns_av_R_equivalents 0.1181
_diffrn_reflns_av_sigmaI/netI 0.1217
_diffrn_reflns_limit_h_max 11
_diffrn_reflns_limit_h_min -11
_diffrn_reflns_limit_k_max 21
_diffrn_reflns_limit_k_min -21
_diffrn_reflns_limit_l_max 20
_diffrn_reflns_limit_l_min -20
_diffrn_reflns_number 19679
_diffrn_reflns_theta_full 25.00
_diffrn_reflns_theta_max 28.77
_diffrn_reflns_theta_min 1.83
_exptl_absorpt_coefficient_mu 0.689
_exptl_absorpt_correction_T_max 0.97367
_exptl_absorpt_correction_T_min 0.89011
_exptl_absorpt_correction_type integration
_exptl_crystal_colour red
_exptl_crystal_density_diffrn 1.730
_exptl_crystal_density_method 'not measured'
_exptl_crystal_description needle
_exptl_crystal_F_000 1128
_exptl_crystal_size_max 0.324
_exptl_crystal_size_mid 0.044
_exptl_crystal_size_min 0.038
_refine_diff_density_max 1.174
_refine_diff_density_min -1.183
_refine_diff_density_rms 0.159
_refine_ls_extinction_method none
_refine_ls_goodness_of_fit_ref 0.981
_refine_ls_hydrogen_treatment constr
_refine_ls_matrix_type full
_refine_ls_number_parameters 309
_refine_ls_number_reflns 5285
_refine_ls_number_restraints 0
_refine_ls_restrained_S_all 0.981
_refine_ls_R_factor_all 0.1234
_refine_ls_R_factor_gt 0.0615
_refine_ls_shift/su_max 0.001
_refine_ls_shift/su_mean 0.000
_refine_ls_structure_factor_coef Fsqd
_refine_ls_weighting_details 'calc w=1/[\s^2^(Fo^2^)+(0.0953P)^2^+0.0000P] where P=(Fo^2^+2Fc^2^)/3'
_refine_ls_weighting_scheme calc
_refine_ls_wR_factor_gt 0.1513
_refine_ls_wR_factor_ref 0.1814
_reflns_number_gt 3021
_reflns_number_total 5285
_reflns_threshold_expression >2sigma(I)
_cod_data_source_file om0508334si20050927_045821.cif
_cod_data_source_block 21
_cod_depositor_comments
;
The following automatic conversions were performed:

'_symmetry_cell_setting' value 'Monoclinic' changed to 'monoclinic'
according to /home/saulius/struct/CIF-dictionaries/cif_core.dic
dictionary named 'cif_core.dic' version 2.4.1 from 2010-06-29.

Automatic conversion script
Id: cif_fix_values 1715 2011-07-08 13:25:40Z adriana 
;
_cod_original_cell_volume 2165.3(6)
_cod_original_sg_symbol_H-M P2(1)/c
_cod_database_code 4074723

loop_
_symmetry_equiv_pos_as_xyz
'x, y, z'
'-x, y+1/2, -z+1/2'
'-x, -y, -z'
'x, -y-1/2, z-1/2'

loop_
_atom_site_label
_atom_site_type_symbol
_atom_site_fract_x
_atom_site_fract_y
_atom_site_fract_z
_atom_site_U_iso_or_equiv
_atom_site_adp_type
_atom_site_occupancy
_atom_site_symmetry_multiplicity
_atom_site_calc_flag
_atom_site_refinement_flags
C2 C 0.7635(6) 0.2745(4) 0.7294(3) 0.0219(12) Uani 1 1 d .
C3 C 0.7594(6) 0.1875(4) 0.7492(4) 0.0265(12) Uani 1 1 d .
H3 H 0.6740 0.1645 0.7780 0.032 Uiso 1 1 calc R
C4 C 0.8794(6) 0.1365(4) 0.7264(4) 0.0274(13) Uani 1 1 d .
H4 H 0.8748 0.0783 0.7399 0.033 Uiso 1 1 calc R
C5 C 1.0084(6) 0.1673(4) 0.6838(4) 0.0291(14) Uani 1 1 d .
H5 H 1.0909 0.1305 0.6712 0.035 Uiso 1 1 calc R
C6 C 1.0156(6) 0.2488(4) 0.6606(4) 0.0252(12) Uani 1 1 d .
H6 H 1.1017 0.2695 0.6308 0.030 Uiso 1 1 calc R
C7 C 0.8929(6) 0.3032(3) 0.6815(3) 0.0212(12) Uani 1 1 d .
C8 C 0.8732(6) 0.3913(4) 0.6659(4) 0.0243(12) Uani 1 1 d .
C9 C 0.9673(6) 0.4490(4) 0.6226(4) 0.0257(12) Uani 1 1 d .
H9 H 1.0585 0.4304 0.5962 0.031 Uiso 1 1 calc R
C10 C 0.9258(7) 0.5319(4) 0.6190(4) 0.0316(14) Uani 1 1 d .
H10 H 0.9891 0.5715 0.5909 0.038 Uiso 1 1 calc R
C11 C 0.7895(7) 0.5583(4) 0.6570(4) 0.0299(13) Uani 1 1 d .
H11 H 0.7632 0.6162 0.6544 0.036 Uiso 1 1 calc R
C12 C 0.6923(7) 0.5041(4) 0.6977(4) 0.0292(13) Uani 1 1 d .
H12 H 0.5997 0.5244 0.7213 0.035 Uiso 1 1 calc R
C13 C 0.7308(6) 0.4171(3) 0.7045(3) 0.0217(12) Uani 1 1 d .
C14 C 0.6574(6) 0.3439(4) 0.7417(3) 0.0216(12) Uani 1 1 d .
C15 C 0.4872(6) 0.3367(4) 0.7690(3) 0.0242(12) Uani 1 1 d .
C16 C 0.4626(6) 0.2686(4) 0.8365(4) 0.0309(14) Uani 1 1 d .
H16A H 0.3561 0.2703 0.8554 0.046 Uiso 1 1 calc R
H16B H 0.5318 0.2785 0.8856 0.046 Uiso 1 1 calc R
H16C H 0.4842 0.2133 0.8117 0.046 Uiso 1 1 calc R
C17 C 0.4216(7) 0.4188(4) 0.8033(4) 0.0368(16) Uani 1 1 d .
H17A H 0.4141 0.4600 0.7568 0.055 Uiso 1 1 calc R
H17B H 0.4893 0.4406 0.8489 0.055 Uiso 1 1 calc R
H17C H 0.3194 0.4085 0.8262 0.055 Uiso 1 1 calc R
C18 C 0.4158(6) 0.3121(3) 0.6821(3) 0.0224(11) Uani 1 1 d .
C19 C 0.3806(6) 0.3686(4) 0.6146(3) 0.0247(12) Uani 1 1 d .
H19 H 0.3718 0.4280 0.6196 0.030 Uiso 1 1 calc R
C20 C 0.3609(6) 0.3218(4) 0.5386(4) 0.0292(13) Uani 1 1 d .
H20 H 0.3337 0.3442 0.4839 0.035 Uiso 1 1 calc R
C21 C 0.3876(6) 0.2377(4) 0.5567(3) 0.0250(12) Uani 1 1 d .
H21 H 0.3831 0.1925 0.5168 0.030 Uiso 1 1 calc R
C22 C 0.4227(6) 0.2313(4) 0.6448(3) 0.0219(12) Uani 1 1 d .
H22 H 0.4471 0.1808 0.6745 0.026 Uiso 1 1 calc R
C1R C 0.7475(6) 0.1987(3) 0.5212(3) 0.0220(12) Uani 1 1 d .
C2R C 0.7085(6) 0.1147(4) 0.5173(4) 0.0274(13) Uani 1 1 d .
C3R C 0.7856(7) 0.0557(4) 0.4695(4) 0.0350(15) Uani 1 1 d .
C4R C 0.9095(7) 0.0796(4) 0.4221(4) 0.0355(15) Uani 1 1 d .
C5R C 0.9553(7) 0.1630(4) 0.4244(4) 0.0309(14) Uani 1 1 d .
C6R C 0.8759(6) 0.2184(4) 0.4732(4) 0.0251(12) Uani 1 1 d .
Cl1 Cl 0.6643(2) 0.41900(12) 0.47687(12) 0.0520(5) Uani 1 1 d .
F1 F 0.5873(4) 0.0849(2) 0.5623(2) 0.0383(9) Uani 1 1 d .
F2 F 0.7426(5) -0.0259(2) 0.4693(3) 0.0550(12) Uani 1 1 d .
F3 F 0.9856(5) 0.0236(2) 0.3755(3) 0.0548(11) Uani 1 1 d .
F4 F 1.0783(4) 0.1867(2) 0.3795(2) 0.0438(10) Uani 1 1 d .
F5 F 0.9318(4) 0.29805(19) 0.4754(2) 0.0327(8) Uani 1 1 d .
Zr1 Zr 0.63767(6) 0.31535(3) 0.58930(3) 0.01860(17) Uani 1 1 d .

loop_
_atom_site_aniso_label
_atom_site_aniso_U_11
_atom_site_aniso_U_22
_atom_site_aniso_U_33
_atom_site_aniso_U_23
_atom_site_aniso_U_13
_atom_site_aniso_U_12
C2 0.013(3) 0.031(3) 0.022(3) 0.005(2) -0.002(2) 0.000(2)
C3 0.018(3) 0.033(3) 0.028(3) 0.007(3) 0.001(2) -0.004(2)
C4 0.022(3) 0.023(3) 0.038(3) 0.008(3) -0.005(2) 0.000(2)
C5 0.018(3) 0.035(4) 0.034(3) 0.000(3) -0.001(2) 0.006(2)
C6 0.013(3) 0.032(3) 0.030(3) 0.001(3) -0.002(2) 0.001(2)
C7 0.017(3) 0.026(3) 0.020(3) 0.002(2) -0.002(2) -0.003(2)
C8 0.017(3) 0.027(3) 0.029(3) 0.000(2) -0.001(2) 0.001(2)
C9 0.020(3) 0.031(3) 0.026(3) -0.001(2) 0.003(2) -0.006(2)
C10 0.027(3) 0.032(3) 0.036(4) 0.005(3) -0.002(3) -0.008(3)
C11 0.037(3) 0.019(3) 0.034(3) 0.001(3) -0.008(3) 0.001(3)
C12 0.026(3) 0.026(3) 0.036(3) -0.006(3) -0.002(3) 0.004(2)
C13 0.016(3) 0.026(3) 0.023(3) -0.004(2) -0.002(2) 0.003(2)
C14 0.018(3) 0.027(3) 0.020(3) -0.001(2) 0.002(2) 0.003(2)
C15 0.017(3) 0.034(3) 0.022(3) -0.003(2) 0.004(2) 0.001(2)
C16 0.021(3) 0.048(4) 0.023(3) 0.001(3) 0.005(2) -0.006(3)
C17 0.022(3) 0.048(4) 0.040(4) -0.017(3) 0.010(3) -0.001(3)
C18 0.010(2) 0.031(3) 0.027(3) 0.002(3) 0.007(2) -0.001(2)
C19 0.011(3) 0.034(3) 0.029(3) 0.004(3) 0.005(2) 0.004(2)
C20 0.015(3) 0.047(4) 0.026(3) 0.007(3) 0.000(2) 0.004(3)
C21 0.014(3) 0.036(3) 0.024(3) -0.001(3) 0.006(2) -0.002(2)
C22 0.011(3) 0.028(3) 0.027(3) 0.002(2) 0.004(2) -0.003(2)
C1R 0.018(3) 0.022(3) 0.026(3) -0.001(2) -0.001(2) 0.001(2)
C2R 0.017(3) 0.031(3) 0.035(3) -0.003(3) 0.003(2) -0.001(2)
C3R 0.034(3) 0.021(3) 0.050(4) -0.005(3) -0.002(3) 0.000(3)
C4R 0.026(3) 0.039(4) 0.042(4) -0.012(3) 0.005(3) 0.008(3)
C5R 0.020(3) 0.044(4) 0.029(3) 0.001(3) 0.007(2) 0.006(3)
C6R 0.022(3) 0.025(3) 0.029(3) 0.000(2) 0.000(2) 0.001(2)
Cl1 0.0479(11) 0.0515(11) 0.0569(12) 0.0086(9) 0.0040(9) 0.0017(9)
F1 0.0303(19) 0.031(2) 0.054(2) 0.0028(17) 0.0115(17) -0.0089(15)
F2 0.052(3) 0.024(2) 0.089(3) -0.017(2) 0.008(2) -0.0030(18)
F3 0.051(3) 0.047(2) 0.067(3) -0.024(2) 0.014(2) 0.015(2)
F4 0.031(2) 0.053(2) 0.048(2) -0.0047(19) 0.0220(17) -0.0008(18)
F5 0.0299(19) 0.0232(18) 0.045(2) 0.0024(15) 0.0091(16) -0.0054(14)
Zr1 0.0135(3) 0.0220(3) 0.0204(3) 0.0011(2) 0.00291(18) 0.0003(2)

loop_
_atom_type_symbol
_atom_type_description
_atom_type_scat_dispersion_real
_atom_type_scat_dispersion_imag
_atom_type_scat_source
C C 0.0033 0.0016 'International Tables Vol C Tables 4.2.6.8 and 6.1.1.4'
H H 0.0000 0.0000 'International Tables Vol C Tables 4.2.6.8 and 6.1.1.4'
F F 0.0171 0.0103 'International Tables Vol C Tables 4.2.6.8 and 6.1.1.4'
Cl Cl 0.1484 0.1585 'International Tables Vol C Tables 4.2.6.8 and 6.1.1.4'
Zr Zr -2.9673 0.5597 'International Tables Vol C Tables 4.2.6.8 and 6.1.1.4'

loop_
_geom_angle_atom_site_label_1
_geom_angle_atom_site_label_2
_geom_angle_atom_site_label_3
_geom_angle
C3 C2 C7 116.5(5)
C3 C2 C14 133.9(5)
C7 C2 C14 109.4(5)
C3 C2 Zr1 115.4(4)
C7 C2 Zr1 78.4(3)
C14 C2 Zr1 69.5(3)
C4 C3 C2 119.8(5)
C3 C4 C5 122.4(5)
C6 C5 C4 120.3(5)
C5 C6 C7 119.1(5)
C6 C7 C8 130.3(5)
C6 C7 C2 121.8(5)
C8 C7 C2 107.9(5)
C6 C7 Zr1 123.5(4)
C8 C7 Zr1 74.8(3)
C2 C7 Zr1 69.2(3)
C9 C8 C7 130.5(5)
C9 C8 C13 121.6(5)
C7 C8 C13 107.9(5)
C9 C8 Zr1 122.2(4)
C7 C8 Zr1 73.8(3)
C13 C8 Zr1 69.8(3)
C10 C9 C8 119.4(5)
C9 C10 C11 119.8(5)
C12 C11 C10 122.8(5)
C11 C12 C13 119.8(5)
C12 C13 C8 116.5(5)
C12 C13 C14 134.5(5)
C8 C13 C14 109.0(5)
C12 C13 Zr1 119.5(4)
C8 C13 Zr1 77.9(3)
C14 C13 Zr1 68.6(3)
C13 C14 C2 105.6(4)
C13 C14 C15 126.7(5)
C2 C14 C15 126.2(5)
C13 C14 Zr1 77.5(3)
C2 C14 Zr1 76.3(3)
C15 C14 Zr1 101.7(3)
C17 C15 C16 107.8(5)
C17 C15 C18 112.3(5)
C16 C15 C18 111.7(5)
C17 C15 C14 113.4(5)
C16 C15 C14 112.8(5)
C18 C15 C14 98.7(4)
C22 C18 C19 106.3(5)
C22 C18 C15 125.2(5)
C19 C18 C15 125.2(5)
C22 C18 Zr1 74.6(3)
C19 C18 Zr1 73.0(3)
C15 C18 Zr1 101.9(3)
C20 C19 C18 108.2(5)
C20 C19 Zr1 77.2(3)
C18 C19 Zr1 73.2(3)
C21 C20 C19 108.7(5)
C21 C20 Zr1 75.0(3)
C19 C20 Zr1 69.9(3)
C20 C21 C22 107.5(5)
C20 C21 Zr1 73.3(3)
C22 C21 Zr1 70.7(3)
C21 C22 C18 109.1(5)
C21 C22 Zr1 76.8(3)
C18 C22 Zr1 72.0(3)
C2R C1R C6R 113.2(5)
C2R C1R Zr1 133.0(4)
C6R C1R Zr1 113.8(4)
F1 C2R C1R 120.5(5)
F1 C2R C3R 115.5(5)
C1R C2R C3R 124.0(5)
F2 C3R C4R 119.0(6)
F2 C3R C2R 121.1(6)
C4R C3R C2R 119.9(6)
F3 C4R C3R 120.9(6)
F3 C4R C5R 120.5(6)
C3R C4R C5R 118.7(6)
F4 C5R C6R 121.8(6)
F4 C5R C4R 119.1(5)
C6R C5R C4R 119.0(6)
F5 C6R C5R 115.6(5)
F5 C6R C1R 119.2(5)
C5R C6R C1R 125.2(5)
C1R Zr1 Cl1 99.44(14)
C1R Zr1 C14 124.72(19)
Cl1 Zr1 C14 125.25(14)
C1R Zr1 C19 137.02(19)
Cl1 Zr1 C19 88.91(14)
C14 Zr1 C19 79.92(18)
C1R Zr1 C18 125.89(19)
Cl1 Zr1 C18 122.17(14)
C14 Zr1 C18 57.59(18)
C19 Zr1 C18 33.77(18)
C1R Zr1 C22 92.83(18)
Cl1 Zr1 C22 134.86(14)
C14 Zr1 C22 78.37(18)
C19 Zr1 C22 54.94(19)
C18 Zr1 C22 33.44(17)
C1R Zr1 C2 90.83(19)
Cl1 Zr1 C2 139.47(14)
C14 Zr1 C2 34.23(18)
C19 Zr1 C2 109.74(18)
C18 Zr1 C2 79.41(17)
C22 Zr1 C2 82.94(17)
C1R Zr1 C20 106.54(19)
Cl1 Zr1 C20 81.31(14)
C14 Zr1 C20 110.49(18)
C19 Zr1 C20 32.91(18)
C18 Zr1 C20 54.83(18)
C22 Zr1 C20 53.58(18)
C2 Zr1 C20 133.01(18)
C1R Zr1 C13 134.03(18)
Cl1 Zr1 C13 92.61(14)
C14 Zr1 C13 33.95(18)
C19 Zr1 C13 86.96(18)
C18 Zr1 C13 80.78(18)
C22 Zr1 C13 109.33(17)
C2 Zr1 C13 54.59(18)
C20 Zr1 C13 119.12(18)
C1R Zr1 C21 83.16(18)
Cl1 Zr1 C21 106.14(14)
C14 Zr1 C21 109.41(18)
C19 Zr1 C21 54.19(19)
C18 Zr1 C21 54.82(18)
C22 Zr1 C21 32.52(17)
C2 Zr1 C21 114.00(18)
C20 Zr1 C21 31.70(18)
C13 Zr1 C21 135.34(17)
C1R Zr1 C7 80.94(18)
Cl1 Zr1 C7 110.76(12)
C14 Zr1 C7 55.51(17)
C19 Zr1 C7 135.04(18)
C18 Zr1 C7 110.18(18)
C22 Zr1 C7 114.03(17)
C2 Zr1 C7 32.34(16)
C20 Zr1 C7 164.98(17)
C13 Zr1 C7 53.44(16)
C21 Zr1 C7 141.66(17)
C1R Zr1 C8 104.20(18)
Cl1 Zr1 C8 86.15(13)
C14 Zr1 C8 55.32(17)
C19 Zr1 C8 118.45(18)
C18 Zr1 C8 111.00(18)
C22 Zr1 C8 132.46(17)
C2 Zr1 C8 53.33(17)
C20 Zr1 C8 148.28(18)
C13 Zr1 C8 32.34(16)
C21 Zr1 C8 164.67(17)
C7 Zr1 C8 31.44(16)

loop_
_geom_bond_atom_site_label_1
_geom_bond_atom_site_label_2
_geom_bond_distance
C2 C3 1.418(8)
C2 C7 1.439(7)
C2 C14 1.457(7)
C2 Zr1 2.515(5)
C3 C4 1.376(8)
C4 C5 1.405(8)
C5 C6 1.348(8)
C6 C7 1.420(7)
C7 C8 1.432(7)
C7 Zr1 2.635(5)
C8 C9 1.411(7)
C8 C13 1.449(7)
C8 Zr1 2.649(5)
C9 C10 1.369(8)
C10 C11 1.402(8)
C11 C12 1.373(8)
C12 C13 1.427(8)
C13 C14 1.455(8)
C13 Zr1 2.543(5)
C14 C15 1.556(7)
C14 Zr1 2.425(5)
C15 C17 1.527(8)
C15 C16 1.529(8)
C15 C18 1.533(8)
C18 C22 1.413(7)
C18 C19 1.415(8)
C18 Zr1 2.438(5)
C19 C20 1.409(8)
C19 Zr1 2.435(5)
C20 C21 1.387(8)
C20 Zr1 2.529(5)
C21 C22 1.408(7)
C21 Zr1 2.550(5)
C22 Zr1 2.472(5)
C1R C2R 1.380(7)
C1R C6R 1.394(7)
C1R Zr1 2.351(5)
C2R F1 1.364(6)
C2R C3R 1.382(8)
C3R F2 1.352(7)
C3R C4R 1.373(9)
C4R F3 1.334(7)
C4R C5R 1.386(9)
C5R F4 1.346(7)
C5R C6R 1.362(8)
C6R F5 1.357(6)
Cl1 Zr1 2.4225(19)
